data_1535785
loop_
_publ_author_name
'Il'inets, A.M.'
'Kostrikin, A.V.'
'Zaitsev, B.E.'
'Ivanov-Emin, B.N.'
'Baturin, N.A.'
'Dolganev, V.P.'
'Regel', L.L.'

_publ_section_title
;
 Synthesis and crystal structure of potassium hexahydrooxoplumbate
;
_journal_name_full Kristallografiya
_journal_page_first 491
_journal_page_last 492
_journal_volume 35
_journal_year 1990
_chemical_formula_sum 'H6 K2 O6 Pb'
_chemical_name_systematic 'K2 (Pb (O H)6)'
_space_group_IT_number 148
_symmetry_space_group_name_Hall '-R 3'
_symmetry_space_group_name_H-M 'R -3 :H'
_cell_angle_alpha 90
_cell_angle_beta 90
_cell_angle_gamma 120
_cell_formula_units_Z 3
_cell_length_a 6.621
_cell_length_b 6.621
_cell_length_c 12.975
_cell_volume 492.590
_citation_journal_id_ASTM KRISAJ
_cod_data_source_file Ilinets_KRISAJ_1990_980.cif
_cod_data_source_block H6K2O6Pb1
_cod_depositor_comments
;
 Marking attached hydrogen atoms.

 Antanas Vaitkus,
 2017-07-12
;
_cod_original_cell_volume 492.5895
_cod_original_formula_sum 'H6 K2 O6 Pb1'
_cod_database_code 1535785

loop_
_symmetry_equiv_pos_as_xyz
x,y,z
-y,x-y,z
-x+y,-x,z
-x,-y,-z
y,-x+y,-z
x-y,x,-z
x+2/3,y+1/3,z+1/3
-y+2/3,x-y+1/3,z+1/3
-x+y+2/3,-x+1/3,z+1/3
-x+2/3,-y+1/3,-z+1/3
y+2/3,-x+y+1/3,-z+1/3
x-y+2/3,x+1/3,-z+1/3
x+1/3,y+2/3,z+2/3
-y+1/3,x-y+2/3,z+2/3
-x+y+1/3,-x+2/3,z+2/3
-x+1/3,-y+2/3,-z+2/3
y+1/3,-x+y+2/3,-z+2/3
x-y+1/3,x+2/3,-z+2/3

loop_
_atom_site_label
_atom_site_type_symbol
_atom_site_fract_x
_atom_site_fract_y
_atom_site_fract_z
_atom_site_occupancy
_atom_site_U_iso_or_equiv
_atom_site_attached_hydrogens
O1 O-2 0.217 0.301 0.0933 1 0.0 1
Pb1 Pb+4 0.3333 0.6667 0.6667 1 0.0 0
K1 K+1 0 0 0.7132 1 0.0 0
